data_7204449
loop_
_publ_author_name
'Lu, Jun'
'Xu, Xuenong'
'Wang, Shaozhong'
'Wang, Cunde'
'Hu, Yuefei'
'Hu, Hongwen'

_publ_section_title
;
 Novel preparation of non-racemic
 1-[??-(1-azacycloalkyl)benzyl]-2-naphthols from Betti base and their
 application as chiral ligands in the asymmetric addition of
 diethylzinc to aryl aldehydes
;
_journal_issue 24
_journal_name_full 'Journal of the Chemical Society, Perkin Transactions 1'
_journal_page_first 2900
_journal_paper_doi 10.1039/b204534f
_journal_year 2002
_chemical_formula_sum 'C22 H23 N O'
_chemical_formula_weight 317.41
_space_group_IT_number 19
_symmetry_cell_setting orthorhombic
_symmetry_space_group_name_Hall 'P 2ac 2ab'
_symmetry_space_group_name_H-M 'P 21 21 21'
_atom_sites_solution_hydrogens geom
_atom_sites_solution_primary direct
_atom_sites_solution_secondary difmap
_cell_angle_alpha 90
_cell_angle_beta 90
_cell_angle_gamma 90
_cell_formula_units_Z 4
_cell_length_a 8.2880(10)
_cell_length_b 10.860(2)
_cell_length_c 19.172(4)
_cell_measurement_reflns_used 25
_cell_measurement_temperature 295(2)
_cell_measurement_theta_max 16.76
_cell_measurement_theta_min 13.15
_cell_volume 1725.6(5)
_computing_cell_refinement 'CAD4, Enraf-Nonius'
_computing_data_collection 'CAD4, Enraf-Nonius'
_computing_data_reduction 'Datared,Enraf-Nonius CAD-4 file'
_computing_molecular_graphics 'ORTEP-3 for Windows V1.05(Farrugia, 1999)'
_computing_publication_material 'SHELXL-97 (Sheldrick, 1997)'
_computing_structure_refinement 'SHELXL-97 (Sheldrick, 1997)'
_computing_structure_solution 'SHELXS-97 (Sheldrick, 1990)'
_diffrn_ambient_temperature 295(2)
_diffrn_measured_fraction_theta_full 1.000
_diffrn_measured_fraction_theta_max 1.000
_diffrn_measurement_device_type CAD4
_diffrn_measurement_method 'omega/2-theta scans'
_diffrn_radiation_monochromator graphite
_diffrn_radiation_source 'fine-focus sealed tube'
_diffrn_radiation_type MoK\a
_diffrn_radiation_wavelength 0.71073
_diffrn_reflns_av_R_equivalents 0.0000
_diffrn_reflns_av_sigmaI/netI 0.0340
_diffrn_reflns_limit_h_max 10
_diffrn_reflns_limit_h_min 0
_diffrn_reflns_limit_k_max 13
_diffrn_reflns_limit_k_min 0
_diffrn_reflns_limit_l_max 24
_diffrn_reflns_limit_l_min 0
_diffrn_reflns_number 2203
_diffrn_reflns_theta_full 27.17
_diffrn_reflns_theta_max 27.17
_diffrn_reflns_theta_min 2.12
_diffrn_standards_interval_count 100
_diffrn_standards_number 3
_exptl_absorpt_coefficient_mu 0.074
_exptl_absorpt_correction_T_max 0.9781
_exptl_absorpt_correction_T_min 0.9639
_exptl_absorpt_correction_type empirical
_exptl_absorpt_process_details 'North, Phillips & Mathews, 1968'
_exptl_crystal_colour colorless
_exptl_crystal_density_diffrn 1.222
_exptl_crystal_density_method 'not measured'
_exptl_crystal_description prismatic
_exptl_crystal_F_000 680
_exptl_crystal_size_max 0.50
_exptl_crystal_size_mid 0.35
_exptl_crystal_size_min 0.30
_refine_diff_density_max 0.175
_refine_diff_density_min -0.137
_refine_diff_density_rms 0.033
_refine_ls_abs_structure_details 'Flack H D (1983), Acta Cryst. A39, 876-881'
_refine_ls_abs_structure_Flack 5(3)
_refine_ls_extinction_coef 0.0150(18)
_refine_ls_extinction_expression Fc^*^=kFc[1+0.001xFc^2^\l^3^/sin(2\q)]^-1/4^
_refine_ls_extinction_method SHELXL
_refine_ls_goodness_of_fit_ref 1.038
_refine_ls_hydrogen_treatment constr
_refine_ls_matrix_type full
_refine_ls_number_parameters 219
_refine_ls_number_reflns 2203
_refine_ls_number_restraints 0
_refine_ls_restrained_S_all 1.038
_refine_ls_R_factor_all 0.0782
_refine_ls_R_factor_gt 0.0332
_refine_ls_shift/su_max 0.000
_refine_ls_shift/su_mean 0.000
_refine_ls_structure_factor_coef Fsqd
_refine_ls_weighting_details 'w=1/[\s^2^(Fo^2^)+(0.0437P)^2^+0.2506P] where P=(Fo^2^+2Fc^2^)/3'
_refine_ls_weighting_scheme calc
_refine_ls_wR_factor_gt 0.0839
_refine_ls_wR_factor_ref 0.1008
_reflns_number_gt 1413
_reflns_number_total 2203
_reflns_threshold_expression >2sigma(I)
_cod_data_source_file b204534f.txt
_cod_data_source_block (I)
_cod_database_code 7204449

loop_
_symmetry_equiv_pos_as_xyz
'x, y, z'
'-x+1/2, -y, z+1/2'
'-x, y+1/2, -z+1/2'
'x+1/2, -y+1/2, -z'

loop_
_atom_site_label
_atom_site_type_symbol
_atom_site_fract_x
_atom_site_fract_y
_atom_site_fract_z
_atom_site_U_iso_or_equiv
_atom_site_adp_type
_atom_site_occupancy
_atom_site_calc_flag
_atom_site_refinement_flags
_atom_site_disorder_assembly
_atom_site_disorder_group
C1 C 0.8188(3) 1.0153(2) 1.02461(12) 0.0495(6) Uani 1 d . . .
H1 H 0.7464 0.9508 1.0308 0.059 Uiso 1 calc R . .
C2 C 0.8807(4) 1.0738(3) 1.08191(15) 0.0636(8) Uani 1 d . . .
H2 H 0.8498 1.0491 1.1264 0.076 Uiso 1 calc R . .
C3 C 0.9904(5) 1.1708(3) 1.07376(18) 0.0769(10) Uani 1 d . . .
H3 H 1.0319 1.2103 1.1129 0.092 Uiso 1 calc R . .
C4 C 1.0361(4) 1.2072(3) 1.00952(18) 0.0701(9) Uani 1 d . . .
H4 H 1.1085 1.2721 1.0050 0.084 Uiso 1 calc R . .
C5 C 1.0268(3) 1.1832(2) 0.88157(17) 0.0589(7) Uani 1 d . . .
H5 H 1.0999 1.2475 0.8764 0.071 Uiso 1 calc R . .
C6 C 0.9706(3) 1.1240(2) 0.82406(15) 0.0527(7) Uani 1 d . . .
H6 H 1.0064 1.1475 0.7801 0.063 Uiso 1 calc R . .
C7 C 0.8589(3) 1.0275(2) 0.83059(13) 0.0425(6) Uani 1 d . . .
C8 C 0.8006(3) 0.9917(2) 0.89503(11) 0.0375(5) Uani 1 d . . .
C9 C 0.9763(3) 1.1487(2) 0.94890(15) 0.0514(7) Uani 1 d . . .
C10 C 0.8628(3) 1.0509(2) 0.95589(13) 0.0412(5) Uani 1 d . . .
C11 C 0.6752(3) 0.8901(2) 0.90263(10) 0.0369(5) Uani 1 d . . .
H11 H 0.6081 0.9099 0.9432 0.044 Uiso 1 calc R . .
C12 C 0.7531(3) 0.7651(2) 0.91566(11) 0.0395(5) Uani 1 d . . .
C13 C 0.6983(4) 0.6908(2) 0.96908(13) 0.0507(6) Uani 1 d . . .
H13 H 0.6184 0.7196 0.9990 0.061 Uiso 1 calc R . .
C14 C 0.7607(4) 0.5743(3) 0.97854(16) 0.0640(8) Uani 1 d . . .
H14 H 0.7216 0.5248 1.0143 0.077 Uiso 1 calc R . .
C15 C 0.8796(4) 0.5311(3) 0.93558(16) 0.0661(9) Uani 1 d . . .
H15 H 0.9207 0.4522 0.9420 0.079 Uiso 1 calc R . .
C16 C 0.9386(4) 0.6044(3) 0.88271(16) 0.0612(7) Uani 1 d . . .
H16 H 1.0198 0.5754 0.8536 0.073 Uiso 1 calc R . .
C17 C 0.8763(3) 0.7215(2) 0.87314(13) 0.0483(6) Uani 1 d . . .
H17 H 0.9174 0.7715 0.8380 0.058 Uiso 1 calc R . .
N1 N 0.5677(2) 0.88607(17) 0.84000(9) 0.0376(4) Uani 1 d . . .
C18 C 0.4599(3) 0.7782(2) 0.84054(13) 0.0474(6) Uani 1 d . . .
H18A H 0.3906 0.7818 0.8813 0.057 Uiso 1 calc R . .
H18B H 0.5239 0.7036 0.8435 0.057 Uiso 1 calc R . .
C19 C 0.3572(4) 0.7743(3) 0.77526(16) 0.0623(8) Uani 1 d . . .
H19A H 0.4264 0.7631 0.7350 0.075 Uiso 1 calc R . .
H19B H 0.2846 0.7044 0.7778 0.075 Uiso 1 calc R . .
C20 C 0.2597(4) 0.8907(3) 0.76610(18) 0.0707(8) Uani 1 d . . .
H20A H 0.1781 0.8957 0.8023 0.085 Uiso 1 calc R . .
H20B H 0.2056 0.8892 0.7212 0.085 Uiso 1 calc R . .
C21 C 0.3694(3) 1.0021(3) 0.77020(15) 0.0556(7) Uani 1 d . . .
H21A H 0.3049 1.0766 0.7691 0.067 Uiso 1 calc R . .
H21B H 0.4408 1.0031 0.7301 0.067 Uiso 1 calc R . .
C22 C 0.4688(3) 0.9991(2) 0.83676(14) 0.0447(6) Uani 1 d . . .
H22A H 0.5386 1.0707 0.8384 0.054 Uiso 1 calc R . .
H22B H 0.3974 1.0022 0.8768 0.054 Uiso 1 calc R . .
O1 O 0.8108(2) 0.97428(18) 0.76972(8) 0.0515(5) Uani 1 d . . .
H1A H 0.7362 0.9266 0.7775 0.062 Uiso 1 calc R . .

loop_
_atom_site_aniso_label
_atom_site_aniso_U_11
_atom_site_aniso_U_22
_atom_site_aniso_U_33
_atom_site_aniso_U_23
_atom_site_aniso_U_13
_atom_site_aniso_U_12
C1 0.0527(15) 0.0464(14) 0.0495(14) -0.0069(11) -0.0086(12) 0.0053(13)
C2 0.078(2) 0.0605(17) 0.0518(15) -0.0132(14) -0.0153(16) 0.0131(18)
C3 0.098(3) 0.0567(18) 0.076(2) -0.0244(17) -0.038(2) 0.006(2)
C4 0.072(2) 0.0402(14) 0.099(2) -0.0133(17) -0.0323(19) -0.0024(16)
C5 0.0457(15) 0.0400(14) 0.091(2) 0.0071(15) -0.0091(17) -0.0097(13)
C6 0.0441(13) 0.0495(14) 0.0646(16) 0.0145(13) 0.0045(13) -0.0036(14)
C7 0.0363(12) 0.0412(12) 0.0500(13) 0.0037(11) 0.0010(11) 0.0016(11)
C8 0.0373(11) 0.0325(11) 0.0428(12) 0.0004(10) 0.0004(10) 0.0042(11)
C9 0.0456(14) 0.0340(13) 0.0747(18) -0.0005(12) -0.0160(14) -0.0004(12)
C10 0.0399(12) 0.0317(11) 0.0520(13) -0.0035(10) -0.0037(12) 0.0055(11)
C11 0.0380(11) 0.0376(12) 0.0350(11) -0.0023(9) 0.0014(9) -0.0005(11)
C12 0.0421(12) 0.0371(12) 0.0393(11) 0.0007(10) -0.0086(11) -0.0041(11)
C13 0.0543(15) 0.0500(15) 0.0479(14) 0.0065(11) -0.0067(13) -0.0092(13)
C14 0.073(2) 0.0533(16) 0.0656(17) 0.0224(14) -0.0196(17) -0.0191(17)
C15 0.074(2) 0.0404(14) 0.084(2) 0.0092(14) -0.0322(19) 0.0037(16)
C16 0.0629(17) 0.0496(15) 0.0712(18) -0.0045(15) -0.0107(16) 0.0127(15)
C17 0.0527(15) 0.0445(13) 0.0478(14) 0.0022(11) -0.0036(13) 0.0029(14)
N1 0.0373(10) 0.0350(9) 0.0405(10) -0.0025(9) -0.0027(9) -0.0006(9)
C18 0.0471(14) 0.0394(12) 0.0558(15) -0.0017(12) -0.0049(13) -0.0038(12)
C19 0.0623(18) 0.0508(15) 0.0738(18) -0.0092(14) -0.0261(16) -0.0066(15)
C20 0.0565(17) 0.0637(18) 0.092(2) 0.0046(18) -0.0314(17) 0.0007(17)
C21 0.0437(14) 0.0533(16) 0.0698(17) 0.0065(14) -0.0091(14) 0.0067(14)
C22 0.0404(12) 0.0391(13) 0.0546(14) -0.0019(12) 0.0005(12) 0.0054(11)
O1 0.0500(10) 0.0620(12) 0.0425(9) 0.0014(9) 0.0060(8) -0.0050(10)

loop_
_atom_type_symbol
_atom_type_description
_atom_type_scat_dispersion_real
_atom_type_scat_dispersion_imag
_atom_type_scat_source
C C 0.0033 0.0016 'International Tables Vol C Tables 4.2.6.8 and 6.1.1.4'
H H 0.0000 0.0000 'International Tables Vol C Tables 4.2.6.8 and 6.1.1.4'
N N 0.0061 0.0033 'International Tables Vol C Tables 4.2.6.8 and 6.1.1.4'
O O 0.0106 0.0060 'International Tables Vol C Tables 4.2.6.8 and 6.1.1.4'

loop_
_geom_angle_atom_site_label_1
_geom_angle_atom_site_label_2
_geom_angle_atom_site_label_3
_geom_angle
_geom_angle_site_symmetry_1
_geom_angle_site_symmetry_3
_geom_angle_publ_flag
C2 C1 C10 121.5(3) . . ?
C2 C1 H1 119.3 . . ?
C10 C1 H1 119.3 . . ?
C1 C2 C3 120.2(3) . . ?
C1 C2 H2 119.9 . . ?
C3 C2 H2 119.9 . . ?
C4 C3 C2 120.3(3) . . ?
C4 C3 H3 119.8 . . ?
C2 C3 H3 119.8 . . ?
C3 C4 C9 121.4(3) . . ?
C3 C4 H4 119.3 . . ?
C9 C4 H4 119.3 . . ?
C6 C5 C9 121.1(2) . . ?
C6 C5 H5 119.5 . . ?
C9 C5 H5 119.5 . . ?
C5 C6 C7 120.5(3) . . ?
C5 C6 H6 119.8 . . ?
C7 C6 H6 119.8 . . ?
O1 C7 C8 123.0(2) . . ?
O1 C7 C6 115.7(2) . . ?
C8 C7 C6 121.3(2) . . ?
C7 C8 C10 118.5(2) . . ?
C7 C8 C11 121.9(2) . . ?
C10 C8 C11 119.60(19) . . ?
C5 C9 C4 122.0(3) . . ?
C5 C9 C10 118.7(2) . . ?
C4 C9 C10 119.3(3) . . ?
C1 C10 C9 117.3(2) . . ?
C1 C10 C8 122.9(2) . . ?
C9 C10 C8 119.8(2) . . ?
N1 C11 C8 110.56(17) . . ?
N1 C11 C12 110.94(17) . . ?
C8 C11 C12 111.88(18) . . ?
N1 C11 H11 107.8 . . ?
C8 C11 H11 107.8 . . ?
C12 C11 H11 107.8 . . ?
C13 C12 C17 118.5(2) . . ?
C13 C12 C11 120.2(2) . . ?
C17 C12 C11 121.2(2) . . ?
C14 C13 C12 120.7(3) . . ?
C14 C13 H13 119.6 . . ?
C12 C13 H13 119.6 . . ?
C15 C14 C13 120.4(3) . . ?
C15 C14 H14 119.8 . . ?
C13 C14 H14 119.8 . . ?
C14 C15 C16 120.0(3) . . ?
C14 C15 H15 120.0 . . ?
C16 C15 H15 120.0 . . ?
C15 C16 C17 119.7(3) . . ?
C15 C16 H16 120.1 . . ?
C17 C16 H16 120.1 . . ?
C16 C17 C12 120.6(3) . . ?
C16 C17 H17 119.7 . . ?
C12 C17 H17 119.7 . . ?
C18 N1 C22 108.94(18) . . ?
C18 N1 C11 112.28(17) . . ?
C22 N1 C11 109.86(17) . . ?
N1 C18 C19 110.9(2) . . ?
N1 C18 H18A 109.5 . . ?
C19 C18 H18A 109.5 . . ?
N1 C18 H18B 109.5 . . ?
C19 C18 H18B 109.5 . . ?
H18A C18 H18B 108.0 . . ?
C20 C19 C18 112.0(2) . . ?
C20 C19 H19A 109.2 . . ?
C18 C19 H19A 109.2 . . ?
C20 C19 H19B 109.2 . . ?
C18 C19 H19B 109.2 . . ?
H19A C19 H19B 107.9 . . ?
C19 C20 C21 109.9(2) . . ?
C19 C20 H20A 109.7 . . ?
C21 C20 H20A 109.7 . . ?
C19 C20 H20B 109.7 . . ?
C21 C20 H20B 109.7 . . ?
H20A C20 H20B 108.2 . . ?
C20 C21 C22 110.6(2) . . ?
C20 C21 H21A 109.5 . . ?
C22 C21 H21A 109.5 . . ?
C20 C21 H21B 109.5 . . ?
C22 C21 H21B 109.5 . . ?
H21A C21 H21B 108.1 . . ?
N1 C22 C21 110.7(2) . . ?
N1 C22 H22A 109.5 . . ?
C21 C22 H22A 109.5 . . ?
N1 C22 H22B 109.5 . . ?
C21 C22 H22B 109.5 . . ?
H22A C22 H22B 108.1 . . ?
C7 O1 H1A 109.5 . . ?

loop_
_geom_bond_atom_site_label_1
_geom_bond_atom_site_label_2
_geom_bond_distance
_geom_bond_site_symmetry_2
_geom_bond_publ_flag
C1 C2 1.369(4) . ?
C1 C10 1.421(3) . ?
C1 H1 0.9300 . ?
C2 C3 1.400(5) . ?
C2 H2 0.9300 . ?
C3 C4 1.348(5) . ?
C3 H3 0.9300 . ?
C4 C9 1.414(4) . ?
C4 H4 0.9300 . ?
C5 C6 1.359(4) . ?
C5 C9 1.408(4) . ?
C5 H5 0.9300 . ?
C6 C7 1.404(3) . ?
C6 H6 0.9300 . ?
C7 O1 1.362(3) . ?
C7 C8 1.382(3) . ?
C8 C10 1.428(3) . ?
C8 C11 1.522(3) . ?
C9 C10 1.425(3) . ?
C11 N1 1.496(3) . ?
C11 C12 1.524(3) . ?
C11 H11 0.9800 . ?
C12 C13 1.381(3) . ?
C12 C17 1.390(3) . ?
C13 C14 1.378(4) . ?
C13 H13 0.9300 . ?
C14 C15 1.368(4) . ?
C14 H14 0.9300 . ?
C15 C16 1.379(4) . ?
C15 H15 0.9300 . ?
C16 C17 1.384(4) . ?
C16 H16 0.9300 . ?
C17 H17 0.9300 . ?
N1 C18 1.473(3) . ?
N1 C22 1.477(3) . ?
C18 C19 1.514(4) . ?
C18 H18A 0.9700 . ?
C18 H18B 0.9700 . ?
C19 C20 1.510(4) . ?
C19 H19A 0.9700 . ?
C19 H19B 0.9700 . ?
C20 C21 1.515(4) . ?
C20 H20A 0.9700 . ?
C20 H20B 0.9700 . ?
C21 C22 1.519(4) . ?
C21 H21A 0.9700 . ?
C21 H21B 0.9700 . ?
C22 H22A 0.9700 . ?
C22 H22B 0.9700 . ?
O1 H1A 0.8200 . ?

loop_
_geom_torsion_atom_site_label_1
_geom_torsion_atom_site_label_2
_geom_torsion_atom_site_label_3
_geom_torsion_atom_site_label_4
_geom_torsion
_geom_torsion_site_symmetry_1
_geom_torsion_site_symmetry_2
_geom_torsion_site_symmetry_3
_geom_torsion_site_symmetry_4
_geom_torsion_publ_flag
C10 C1 C2 C3 -0.3(4) . . . . ?
C1 C2 C3 C4 -0.1(5) . . . . ?
C2 C3 C4 C9 -0.4(5) . . . . ?
C9 C5 C6 C7 0.7(4) . . . . ?
C5 C6 C7 O1 -179.8(2) . . . . ?
C5 C6 C7 C8 1.4(4) . . . . ?
O1 C7 C8 C10 178.0(2) . . . . ?
C6 C7 C8 C10 -3.2(3) . . . . ?
O1 C7 C8 C11 -0.8(3) . . . . ?
C6 C7 C8 C11 177.9(2) . . . . ?
C6 C5 C9 C4 178.5(3) . . . . ?
C6 C5 C9 C10 -0.7(4) . . . . ?
C3 C4 C9 C5 -178.0(3) . . . . ?
C3 C4 C9 C10 1.3(4) . . . . ?
C2 C1 C10 C9 1.1(4) . . . . ?
C2 C1 C10 C8 180.0(2) . . . . ?
C5 C9 C10 C1 177.7(2) . . . . ?
C4 C9 C10 C1 -1.6(4) . . . . ?
C5 C9 C10 C8 -1.2(3) . . . . ?
C4 C9 C10 C8 179.5(2) . . . . ?
C7 C8 C10 C1 -175.7(2) . . . . ?
C11 C8 C10 C1 3.2(3) . . . . ?
C7 C8 C10 C9 3.2(3) . . . . ?
C11 C8 C10 C9 -178.0(2) . . . . ?
C7 C8 C11 N1 -30.4(3) . . . . ?
C10 C8 C11 N1 150.78(19) . . . . ?
C7 C8 C11 C12 93.8(2) . . . . ?
C10 C8 C11 C12 -85.0(2) . . . . ?
N1 C11 C12 C13 -104.5(2) . . . . ?
C8 C11 C12 C13 131.5(2) . . . . ?
N1 C11 C12 C17 73.4(3) . . . . ?
C8 C11 C12 C17 -50.6(3) . . . . ?
C17 C12 C13 C14 -2.2(4) . . . . ?
C11 C12 C13 C14 175.8(2) . . . . ?
C12 C13 C14 C15 0.8(4) . . . . ?
C13 C14 C15 C16 0.4(4) . . . . ?
C14 C15 C16 C17 -0.3(4) . . . . ?
C15 C16 C17 C12 -1.0(4) . . . . ?
C13 C12 C17 C16 2.3(4) . . . . ?
C11 C12 C17 C16 -175.7(2) . . . . ?
C8 C11 N1 C18 171.80(18) . . . . ?
C12 C11 N1 C18 47.1(2) . . . . ?
C8 C11 N1 C22 -66.8(2) . . . . ?
C12 C11 N1 C22 168.48(18) . . . . ?
C22 N1 C18 C19 60.2(3) . . . . ?
C11 N1 C18 C19 -177.9(2) . . . . ?
N1 C18 C19 C20 -56.7(3) . . . . ?
C18 C19 C20 C21 52.6(4) . . . . ?
C19 C20 C21 C22 -53.3(3) . . . . ?
C18 N1 C22 C21 -61.6(2) . . . . ?
C11 N1 C22 C21 175.03(19) . . . . ?
C20 C21 C22 N1 58.8(3) . . . . ?

loop_
_cod_related_entry_id
_cod_related_entry_database
_cod_related_entry_code
1 ChemSpider 1042326
